data_9000616
loop_
_publ_author_name
'Hazen, R. M.'
'Finger, L. W.'

_publ_section_title
;
 The crystal structures and compressibilities of layer minerals at high
 pressure. II. Phlogopite and chlorite
 P = 35 kbar, sample is from Franklin, New Jersey, USA
;
_journal_name_full 'American Mineralogist'
_journal_page_first 293
_journal_page_last 296
_journal_volume 63
_journal_year 1978
_chemical_formula_sum 'Al1.048 Ba0.05 F1.3 H0.7 K0.76 Mg3 Na0.16 O10.7 Si2.952'
_chemical_name_mineral Fluorophlogopite
_space_group_IT_number 12
_symmetry_space_group_name_Hall '-C 2y'
_symmetry_space_group_name_H-M 'C 1 2/m 1'
_cell_angle_alpha 90
_cell_angle_beta 100.68
_cell_angle_gamma 90
_cell_formula_units_Z 2
_cell_length_a 5.260
_cell_length_b 9.100
_cell_length_c 9.791
_cell_volume 460.538
_database_code_amcsd 0000628
_diffrn_ambient_pressure 3.5e+06
_exptl_crystal_density_diffrn 3.036
_cod_original_formula_sum '(Si2.952 Al1.048) Mg3 K.76 Na.16 Ba.05 O10.7 (F1.3 H.7)'
_cod_database_code 9000616

loop_
_space_group_symop_operation_xyz
x,y,z
1/2+x,1/2+y,z
x,-y,z
1/2+x,1/2-y,z
-x,y,-z
1/2-x,1/2+y,-z
-x,-y,-z
1/2-x,1/2-y,-z

loop_
_atom_site_label
_atom_site_fract_x
_atom_site_fract_y
_atom_site_fract_z
_atom_site_occupancy
_atom_site_U_iso_or_equiv
_atom_site_type_symbol
_atom_site_attached_hydrogens
Si 0.57300 0.16630 0.21200 0.73800 0.01267 Si 0
Al 0.57300 0.16630 0.21200 0.26200 0.01267 Al 0
Mg1 0.00000 0.50000 0.50000 1.00000 0.00253 Mg 0
Mg2 0.00000 0.83160 0.50000 1.00000 0.00380 Mg 0
K 0.00000 0.00000 0.00000 0.76000 0.01520 K 0
Na 0.00000 0.00000 0.00000 0.16000 0.01520 Na 0
Ba 0.00000 0.00000 0.00000 0.05000 0.01520 Ba 0
O1 0.82100 0.22500 0.15600 1.00000 0.01646 O 0
O2 0.49800 0.00000 0.15600 1.00000 0.01646 O 0
O3 0.64900 0.16600 0.39300 1.00000 0.00760 O 0
F 0.12400 0.00000 0.39300 0.65000 0.01013 F 0
O-H 0.12400 0.00000 0.39300 0.35000 0.01013 O 1

loop_
_cod_changelog_entry_id
_cod_changelog_entry_author
_cod_changelog_entry_date
_cod_changelog_entry_text
1
;cod-tools version 3.8.0
Id: cif_guess_AMCSD_atom_types 9574 2023-05-10 09:00:05Z saulius
;
2023-05-10T18:46:32+03:00
;Derived atom types and hydrogen counts
from atom names that follow the AMCSD naming convention
(Wat == water, O-H == hydroxyl).
;

loop_
_cod_related_entry_id
_cod_related_entry_database
_cod_related_entry_code
1 AMCSD 0000628
